data_4316815
loop_
_publ_author_name
'Claude Berthon'
'Nathalie Boubals'
'Iraida A. Charushnikova'
'David Collison'
'St\'ephanie M. Cornet'
'Christophe Den Auwer'
'Andrew J. Gaunt'
'Nikolas Kaltsoyannis'
'Iain May'
'Sebastien Petit'
'Michael P. Redmond'
'Sean D. Reilly'
'Brian L. Scott'

_publ_section_title
;
 The Reaction Chemistry of Plutonyl(VI) Chloride Complexes with Triphenyl
 Phosphineoxide and Triphenyl Phosphinimine
;
_journal_name_full 'Inorganic Chemistry'
_journal_page_first 9554
_journal_page_last 9562
_journal_paper_doi 10.1021/ic101251a
_journal_volume 49
_journal_year 2010
_chemical_formula_moiety 'C36 H30 Cl4 O2 P2 Pu'
_chemical_formula_sum 'C36 H30 Cl4 O2 P2 Pu'
_chemical_formula_weight 940.34
_chemical_name_systematic
;
 Tetrachloro-bis(triphenylphosphine oxide) plutonium(iv)
;
_space_group_IT_number 15
_symmetry_cell_setting monoclinic
_symmetry_space_group_name_Hall '-C 2yc'
_symmetry_space_group_name_H-M 'C 1 2/c 1'
_atom_sites_solution_hydrogens geom
_atom_sites_solution_primary direct
_atom_sites_solution_secondary difmap
_audit_creation_method SHELXL-97
_cell_angle_alpha 90.00
_cell_angle_beta 96.330(4)
_cell_angle_gamma 90.00
_cell_formula_units_Z 4
_cell_length_a 13.9751(9)
_cell_length_b 13.1612(10)
_cell_length_c 20.2217(15)
_cell_measurement_reflns_used 12412
_cell_measurement_temperature 293(2)
_cell_measurement_theta_max 30
_cell_measurement_theta_min 2
_cell_volume 3696.7(5)
_computing_cell_refinement 'HKL package (Otwinowski & Minor, 1997)'
_computing_data_collection 'COLLECT (Nonius, 1998)'
_computing_data_reduction 'HKL package (Otwinowski & Minor, 1997)'
_computing_molecular_graphics 'SHELXTL (Sheldrick, 1997b)'
_computing_publication_material 'SHELXTL (Sheldrick, 1997b)'
_computing_structure_refinement 'SHELXL97 (Sheldrick, 1997a)'
_computing_structure_solution 'SHELXS97 (Sheldrick, 1997a)'
_diffrn_ambient_temperature 293(2)
_diffrn_measured_fraction_theta_full 0.999
_diffrn_measured_fraction_theta_max 0.999
_diffrn_measurement_device_type 'Nonius KappaCCD'
_diffrn_measurement_method '\f-  \w-scans to cover a hemisphere of the reciprocal space'
_diffrn_radiation_monochromator graphite
_diffrn_radiation_source 'fine-focus sealed tube'
_diffrn_radiation_type MoK\a
_diffrn_radiation_wavelength 0.71073
_diffrn_reflns_av_R_equivalents 0.0785
_diffrn_reflns_av_sigmaI/netI 0.1152
_diffrn_reflns_limit_h_max 17
_diffrn_reflns_limit_h_min -14
_diffrn_reflns_limit_k_max 16
_diffrn_reflns_limit_k_min -15
_diffrn_reflns_limit_l_max 24
_diffrn_reflns_limit_l_min -21
_diffrn_reflns_number 10053
_diffrn_reflns_theta_full 26.00
_diffrn_reflns_theta_max 26.00
_diffrn_reflns_theta_min 2.03
_exptl_absorpt_coefficient_mu 2.189
_exptl_absorpt_correction_T_max 0.803
_exptl_absorpt_correction_T_min 0.717
_exptl_absorpt_correction_type multi-scan
_exptl_absorpt_process_details 'MULABS (Blessing, 1995)'
_exptl_crystal_colour yellow
_exptl_crystal_density_diffrn 1.690
_exptl_crystal_density_method 'not measured'
_exptl_crystal_description prism
_exptl_crystal_F_000 1816
_exptl_crystal_size_max 0.22
_exptl_crystal_size_mid 0.16
_exptl_crystal_size_min 0.08
_refine_diff_density_max 1.764
_refine_diff_density_min -0.654
_refine_diff_density_rms 0.139
_refine_ls_extinction_method none
_refine_ls_goodness_of_fit_ref 0.884
_refine_ls_hydrogen_treatment constr
_refine_ls_matrix_type full
_refine_ls_number_parameters 204
_refine_ls_number_reflns 3630
_refine_ls_number_restraints 0
_refine_ls_restrained_S_all 0.884
_refine_ls_R_factor_all 0.1081
_refine_ls_R_factor_gt 0.0479
_refine_ls_shift/su_max 0.001
_refine_ls_shift/su_mean 0.000
_refine_ls_structure_factor_coef Fsqd
_refine_ls_weighting_details 'calc w=1/[\s^2^(Fo^2^)+(0.0271P)^2^+0.0000P] where P=(Fo^2^+2Fc^2^)/3'
_refine_ls_weighting_scheme calc
_refine_ls_wR_factor_gt 0.0687
_refine_ls_wR_factor_ref 0.0801
_reflns_number_gt 2220
_reflns_number_total 3630
_reflns_threshold_expression I>2\s(I)
_cod_data_source_file ic101251a_si_001.cif
_cod_data_source_block pu24
_cod_original_sg_symbol_H-M 'C 2/c'
_cod_database_code 4316815

loop_
_symmetry_equiv_pos_as_xyz
'x, y, z'
'-x, y, -z+1/2'
'x+1/2, y+1/2, z'
'-x+1/2, y+1/2, -z+1/2'
'-x, -y, -z'
'x, -y, z-1/2'
'-x+1/2, -y+1/2, -z'
'x+1/2, -y+1/2, z-1/2'

loop_
_atom_site_label
_atom_site_type_symbol
_atom_site_fract_x
_atom_site_fract_y
_atom_site_fract_z
_atom_site_U_iso_or_equiv
_atom_site_adp_type
_atom_site_occupancy
_atom_site_symmetry_multiplicity
_atom_site_calc_flag
_atom_site_refinement_flags
_atom_site_disorder_assembly
_atom_site_disorder_group
Pu1 Pu 0.5000 0.86301(2) 0.7500 0.04752(15) Uani 1 2 d S . .
Cl1 Cl 0.32411(12) 0.84585(13) 0.69839(10) 0.0768(6) Uani 1 1 d . . .
Cl2 Cl 0.44876(13) 1.00034(14) 0.82931(11) 0.0861(6) Uani 1 1 d . . .
P1 P 0.47941(11) 0.66602(13) 0.87853(9) 0.0520(5) Uani 1 1 d . . .
O1 O 0.4700(3) 0.7428(3) 0.8220(2) 0.0536(11) Uani 1 1 d . . .
C1 C 0.3622(4) 0.6393(4) 0.9012(3) 0.0505(16) Uani 1 1 d . . .
C2 C 0.2872(5) 0.6293(4) 0.8506(4) 0.068(2) Uani 1 1 d . . .
H1 H 0.2986 0.6381 0.8065 0.082 Uiso 1 1 calc R . .
C3 C 0.1959(5) 0.6063(6) 0.8657(5) 0.090(3) Uani 1 1 d . . .
H2 H 0.1457 0.5982 0.8319 0.108 Uiso 1 1 calc R . .
C4 C 0.1796(6) 0.5954(7) 0.9304(6) 0.107(3) Uani 1 1 d . . .
H3 H 0.1179 0.5804 0.9405 0.128 Uiso 1 1 calc R . .
C5 C 0.2520(7) 0.6063(6) 0.9804(5) 0.108(3) Uani 1 1 d . . .
H4 H 0.2397 0.5990 1.0244 0.129 Uiso 1 1 calc R . .
C6 C 0.3440(5) 0.6282(5) 0.9657(4) 0.077(2) Uani 1 1 d . . .
H5 H 0.3937 0.6353 1.0000 0.092 Uiso 1 1 calc R . .
C7 C 0.5359(5) 0.5533(5) 0.8535(3) 0.0573(19) Uani 1 1 d . . .
C8 C 0.6236(5) 0.5584(6) 0.8297(4) 0.078(2) Uani 1 1 d . . .
H6 H 0.6522 0.6216 0.8259 0.094 Uiso 1 1 calc R . .
C9 C 0.6715(6) 0.4723(7) 0.8112(4) 0.092(3) Uani 1 1 d . . .
H7 H 0.7304 0.4776 0.7940 0.110 Uiso 1 1 calc R . .
C10 C 0.6300(8) 0.3803(7) 0.8187(5) 0.110(3) Uani 1 1 d . . .
H8 H 0.6621 0.3219 0.8075 0.132 Uiso 1 1 calc R . .
C11 C 0.5425(8) 0.3713(6) 0.8422(5) 0.114(3) Uani 1 1 d . . .
H9 H 0.5150 0.3076 0.8461 0.136 Uiso 1 1 calc R . .
C12 C 0.4942(5) 0.4592(6) 0.8604(4) 0.086(3) Uani 1 1 d . . .
H10 H 0.4349 0.4539 0.8769 0.104 Uiso 1 1 calc R . .
C13 C 0.5493(4) 0.7141(5) 0.9497(3) 0.0535(17) Uani 1 1 d . . .
C14 C 0.6134(5) 0.6536(5) 0.9896(4) 0.071(2) Uani 1 1 d . . .
H11 H 0.6227 0.5864 0.9776 0.085 Uiso 1 1 calc R . .
C15 C 0.6637(5) 0.6922(8) 1.0470(4) 0.090(3) Uani 1 1 d . . .
H12 H 0.7063 0.6512 1.0737 0.108 Uiso 1 1 calc R . .
C16 C 0.6501(6) 0.7914(9) 1.0641(4) 0.094(3) Uani 1 1 d . . .
H13 H 0.6831 0.8174 1.1029 0.112 Uiso 1 1 calc R . .
C17 C 0.5882(6) 0.8530(6) 1.0248(5) 0.088(2) Uani 1 1 d . . .
H14 H 0.5795 0.9202 1.0369 0.105 Uiso 1 1 calc R . .
C18 C 0.5386(5) 0.8149(6) 0.9670(4) 0.079(2) Uani 1 1 d . . .
H15 H 0.4981 0.8571 0.9397 0.095 Uiso 1 1 calc R . .

loop_
_atom_site_aniso_label
_atom_site_aniso_U_11
_atom_site_aniso_U_22
_atom_site_aniso_U_33
_atom_site_aniso_U_23
_atom_site_aniso_U_13
_atom_site_aniso_U_12
Pu1 0.0416(2) 0.0530(2) 0.0474(3) 0.000 0.00237(16) 0.000
Cl1 0.0520(10) 0.0969(14) 0.0776(15) -0.0093(12) -0.0103(9) 0.0054(9)
Cl2 0.0753(13) 0.0892(13) 0.0925(18) -0.0377(12) 0.0039(12) 0.0049(10)
P1 0.0471(10) 0.0627(12) 0.0465(13) 0.0043(10) 0.0058(9) -0.0016(8)
O1 0.057(3) 0.065(3) 0.039(3) 0.001(2) 0.002(2) -0.003(2)
C1 0.044(4) 0.055(4) 0.053(5) -0.004(4) 0.007(3) -0.006(3)
C2 0.060(5) 0.076(5) 0.068(6) -0.006(4) 0.001(4) -0.018(4)
C3 0.054(5) 0.092(6) 0.122(9) -0.006(6) -0.001(5) -0.021(4)
C4 0.063(6) 0.120(8) 0.143(11) 0.000(8) 0.035(7) -0.024(5)
C5 0.090(7) 0.136(8) 0.103(9) 0.024(6) 0.036(6) -0.007(6)
C6 0.055(5) 0.105(6) 0.072(6) 0.010(5) 0.015(4) -0.003(4)
C7 0.055(4) 0.056(4) 0.060(5) 0.008(4) 0.005(4) 0.005(4)
C8 0.046(4) 0.095(6) 0.095(7) 0.014(5) 0.015(4) 0.001(4)
C9 0.078(6) 0.106(7) 0.095(8) 0.001(6) 0.025(5) 0.025(6)
C10 0.119(8) 0.092(7) 0.127(9) 0.006(6) 0.041(7) 0.031(6)
C11 0.129(8) 0.071(6) 0.148(10) -0.003(6) 0.052(7) 0.009(6)
C12 0.083(6) 0.085(6) 0.095(7) -0.005(5) 0.027(5) 0.003(5)
C13 0.049(4) 0.072(5) 0.041(5) 0.003(4) 0.006(3) 0.000(4)
C14 0.064(5) 0.093(6) 0.052(5) 0.003(5) -0.007(4) -0.010(4)
C15 0.065(5) 0.135(8) 0.066(7) 0.004(6) -0.010(5) -0.014(5)
C16 0.082(6) 0.149(9) 0.050(6) -0.030(7) 0.003(5) -0.035(6)
C17 0.089(6) 0.106(7) 0.069(7) -0.022(6) 0.010(5) 0.001(5)
C18 0.081(5) 0.105(7) 0.047(6) -0.008(5) -0.014(4) -0.002(5)

loop_
_atom_type_symbol
_atom_type_description
_atom_type_scat_dispersion_real
_atom_type_scat_dispersion_imag
_atom_type_scat_source
C C 0.0033 0.0016 'International Tables Vol C Tables 4.2.6.8 and 6.1.1.4'
H H 0.0000 0.0000 'International Tables Vol C Tables 4.2.6.8 and 6.1.1.4'
O O 0.0106 0.0060 'International Tables Vol C Tables 4.2.6.8 and 6.1.1.4'
P P 0.1023 0.0942 'International Tables Vol C Tables 4.2.6.8 and 6.1.1.4'
Cl Cl 0.1484 0.1585 'International Tables Vol C Tables 4.2.6.8 and 6.1.1.4'
Pu Pu -9.4100 4.3056 'International Tables Vol C Tables 4.2.6.8 and 6.1.1.4'

loop_
_geom_angle_atom_site_label_1
_geom_angle_atom_site_label_2
_geom_angle_atom_site_label_3
_geom_angle
_geom_angle_site_symmetry_1
_geom_angle_site_symmetry_3
_geom_angle_publ_flag
O1 Pu1 O1 89.18(19) . 2_656 ?
O1 Pu1 Cl2 90.34(11) . . ?
O1 Pu1 Cl2 174.71(10) 2_656 . ?
O1 Pu1 Cl2 174.71(10) . 2_656 ?
O1 Pu1 Cl2 90.34(11) 2_656 2_656 ?
Cl2 Pu1 Cl2 90.61(10) . 2_656 ?
O1 Pu1 Cl1 87.85(10) . . ?
O1 Pu1 Cl1 84.98(10) 2_656 . ?
Cl2 Pu1 Cl1 89.74(6) . . ?
Cl2 Pu1 Cl1 97.36(6) 2_656 . ?
O1 Pu1 Cl1 84.98(10) . 2_656 ?
O1 Pu1 Cl1 87.85(10) 2_656 2_656 ?
Cl2 Pu1 Cl1 97.36(6) . 2_656 ?
Cl2 Pu1 Cl1 89.74(6) 2_656 2_656 ?
Cl1 Pu1 Cl1 169.93(8) . 2_656 ?
O1 P1 C13 111.6(3) . . ?
O1 P1 C7 110.2(3) . . ?
C13 P1 C7 108.0(3) . . ?
O1 P1 C1 108.6(3) . . ?
C13 P1 C1 107.6(3) . . ?
C7 P1 C1 110.9(3) . . ?
P1 O1 Pu1 163.6(2) . . ?
C6 C1 C2 119.3(6) . . ?
C6 C1 P1 122.7(5) . . ?
C2 C1 P1 117.9(5) . . ?
C3 C2 C1 119.9(7) . . ?
C3 C2 H1 120.0 . . ?
C1 C2 H1 120.0 . . ?
C4 C3 C2 119.6(8) . . ?
C4 C3 H2 120.2 . . ?
C2 C3 H2 120.2 . . ?
C5 C4 C3 121.1(9) . . ?
C5 C4 H3 119.5 . . ?
C3 C4 H3 119.5 . . ?
C4 C5 C6 119.8(9) . . ?
C4 C5 H4 120.1 . . ?
C6 C5 H4 120.1 . . ?
C1 C6 C5 120.2(8) . . ?
C1 C6 H5 119.9 . . ?
C5 C6 H5 119.9 . . ?
C8 C7 C12 118.9(6) . . ?
C8 C7 P1 120.1(6) . . ?
C12 C7 P1 120.9(6) . . ?
C7 C8 C9 122.2(7) . . ?
C7 C8 H6 118.9 . . ?
C9 C8 H6 118.9 . . ?
C10 C9 C8 118.2(8) . . ?
C10 C9 H7 120.9 . . ?
C8 C9 H7 120.9 . . ?
C9 C10 C11 121.7(8) . . ?
C9 C10 H8 119.1 . . ?
C11 C10 H8 119.1 . . ?
C10 C11 C12 119.6(8) . . ?
C10 C11 H9 120.2 . . ?
C12 C11 H9 120.2 . . ?
C7 C12 C11 119.4(7) . . ?
C7 C12 H10 120.3 . . ?
C11 C12 H10 120.3 . . ?
C18 C13 C14 118.9(7) . . ?
C18 C13 P1 119.0(5) . . ?
C14 C13 P1 122.1(6) . . ?
C15 C14 C13 120.7(7) . . ?
C15 C14 H11 119.6 . . ?
C13 C14 H11 119.6 . . ?
C16 C15 C14 119.3(8) . . ?
C16 C15 H12 120.4 . . ?
C14 C15 H12 120.4 . . ?
C15 C16 C17 120.8(8) . . ?
C15 C16 H13 119.6 . . ?
C17 C16 H13 119.6 . . ?
C16 C17 C18 120.0(8) . . ?
C16 C17 H14 120.0 . . ?
C18 C17 H14 120.0 . . ?
C13 C18 C17 120.2(7) . . ?
C13 C18 H15 119.9 . . ?
C17 C18 H15 119.9 . . ?

loop_
_geom_bond_atom_site_label_1
_geom_bond_atom_site_label_2
_geom_bond_distance
_geom_bond_site_symmetry_2
_geom_bond_publ_flag
Pu1 O1 2.221(4) . ?
Pu1 O1 2.221(4) 2_656 ?
Pu1 Cl2 2.5700(18) . ?
Pu1 Cl2 2.5700(18) 2_656 ?
Pu1 Cl1 2.5723(16) . ?
Pu1 Cl1 2.5723(16) 2_656 ?
P1 O1 1.520(4) . ?
P1 C13 1.765(7) . ?
P1 C7 1.780(6) . ?
P1 C1 1.784(6) . ?
C1 C6 1.364(9) . ?
C1 C2 1.388(8) . ?
C2 C3 1.379(9) . ?
C2 H1 0.9300 . ?
C3 C4 1.359(11) . ?
C3 H2 0.9300 . ?
C4 C5 1.356(12) . ?
C4 H3 0.9300 . ?
C5 C6 1.381(10) . ?
C5 H4 0.9300 . ?
C6 H5 0.9300 . ?
C7 C8 1.367(8) . ?
C7 C12 1.382(8) . ?
C8 C9 1.388(9) . ?
C8 H6 0.9300 . ?
C9 C10 1.359(10) . ?
C9 H7 0.9300 . ?
C10 C11 1.365(11) . ?
C10 H8 0.9300 . ?
C11 C12 1.408(9) . ?
C11 H9 0.9300 . ?
C12 H10 0.9300 . ?
C13 C18 1.384(8) . ?
C13 C14 1.389(8) . ?
C14 C15 1.386(9) . ?
C14 H11 0.9300 . ?
C15 C16 1.369(10) . ?
C15 H12 0.9300 . ?
C16 C17 1.374(10) . ?
C16 H13 0.9300 . ?
C17 C18 1.385(9) . ?
C17 H14 0.9300 . ?
C18 H15 0.9300 . ?
